data_4101845
loop_
_publ_author_name
'Rie Tanaka'
'Keiichi Noguchi'
'Ken Tanaka'

_publ_contact_author_address
;
Department of Applied Chemistry
Graduate School of Engineering
Tokyo University of Agriculture and Technology
Koganei
Tokyo 184-8588
Japan
;
_publ_contact_author_email tanaka-k@cc.tuat.ac.jp
_publ_contact_author_fax +81-42-388-7037
_publ_contact_author_name 'Dr Ken Tanaka'
_publ_contact_author_phone +81-42-388-7037
_publ_section_title
;
 Rhodium-Catalyzed Asymmetric Reductive Cyclization of Heteroatom-Linked
 5-Alkynals with Heteroatom-Substituted Acetaldehydes
;
_journal_name_full 'Journal of the American Chemical Society'
_journal_page_first 1238
_journal_page_last 1239
_journal_paper_doi 10.1021/ja9104655
_journal_volume 132
_journal_year 2010
_chemical_absolute_configuration ad
_chemical_formula_moiety 'C31 H43 N O5 S'
_chemical_formula_sum 'C31 H43 N O5 S'
_chemical_formula_weight 541.72
_chemical_name_systematic
;
 (S)-(+)-Benzyloxyacetic acid 1-(toluene-4-sulfonyl)-4
 -undecylidenepyrrolidin-3-yl ester
;
_space_group_IT_number 4
_symmetry_cell_setting monoclinic
_symmetry_Int_Tables_number 4
_symmetry_space_group_name_Hall 'P 2yb'
_symmetry_space_group_name_H-M 'P 1 21 1'
_atom_sites_solution_hydrogens geom
_atom_sites_solution_primary direct
_atom_sites_solution_secondary difmap
_audit_creation_date 2009-10-02
_audit_creation_method SHELXL-97
_cell_angle_alpha 90.00
_cell_angle_beta 107.142(2)
_cell_angle_gamma 90.00
_cell_formula_units_Z 2
_cell_length_a 13.8993(5)
_cell_length_b 5.32220(19)
_cell_length_c 21.5004(9)
_cell_measurement_reflns_used 14262
_cell_measurement_temperature 193(2)
_cell_measurement_theta_max 68.2
_cell_measurement_theta_min 3.3
_cell_volume 1519.84(10)
_computing_cell_refinement PROCESS-AUTO
_computing_data_collection PROCESS-AUTO
_computing_data_reduction CrystalStructure
_computing_publication_material 'SHELXL-97 (Sheldrick, 1997)'
_computing_structure_refinement 'SHELXL-97 (Sheldrick, 1997)'
_computing_structure_solution SIR2004
_diffrn_ambient_temperature 193(2)
_diffrn_detector_area_resol_mean 10.00
_diffrn_measured_fraction_theta_full 0.995
_diffrn_measured_fraction_theta_max 0.995
_diffrn_measurement_device_type 'Rigaku RAXIS-RAPID'
_diffrn_measurement_method \w
_diffrn_radiation_monochromator graphite
_diffrn_radiation_source 'rotating anode'
_diffrn_radiation_type CuK\a
_diffrn_radiation_wavelength 1.54187
_diffrn_reflns_av_R_equivalents 0.0686
_diffrn_reflns_av_sigmaI/netI 0.0767
_diffrn_reflns_limit_h_max 16
_diffrn_reflns_limit_h_min -16
_diffrn_reflns_limit_k_max 6
_diffrn_reflns_limit_k_min -6
_diffrn_reflns_limit_l_max 25
_diffrn_reflns_limit_l_min -25
_diffrn_reflns_number 23641
_diffrn_reflns_theta_full 68.22
_diffrn_reflns_theta_max 68.22
_diffrn_reflns_theta_min 3.33
_exptl_absorpt_coefficient_mu 1.247
_exptl_absorpt_correction_T_max 0.975
_exptl_absorpt_correction_T_min 0.569
_exptl_absorpt_correction_type numerical
_exptl_absorpt_process_details
;
    Higashi, T. (1999). Program for Absorption Correction.
    Rigaku Corporation, Tokyo, Japan.
;
_exptl_crystal_colour colorless
_exptl_crystal_density_diffrn 1.184
_exptl_crystal_density_method 'not measured'
_exptl_crystal_description platelet
_exptl_crystal_F_000 584
_exptl_crystal_size_max 0.55
_exptl_crystal_size_mid 0.20
_exptl_crystal_size_min 0.02
_refine_diff_density_max 0.376
_refine_diff_density_min -0.310
_refine_diff_density_rms 0.059
_refine_ls_abs_structure_details 'Flack H D (1983), Acta Cryst. A39, 876-881  2214 Friedel Pairs'
_refine_ls_abs_structure_Flack 0.00(3)
_refine_ls_extinction_coef 0.0133(11)
_refine_ls_extinction_expression Fc^*^=kFc[1+0.001xFc^2^\l^3^/sin(2\q)]^-1/4^
_refine_ls_extinction_method SHELXL
_refine_ls_goodness_of_fit_ref 1.036
_refine_ls_hydrogen_treatment constr
_refine_ls_matrix_type full
_refine_ls_number_parameters 344
_refine_ls_number_reflns 5308
_refine_ls_number_restraints 25
_refine_ls_restrained_S_all 1.040
_refine_ls_R_factor_all 0.1097
_refine_ls_R_factor_gt 0.0658
_refine_ls_shift/su_max 0.000
_refine_ls_shift/su_mean 0.000
_refine_ls_structure_factor_coef Fsqd
_refine_ls_weighting_details 'calc w=1/[\s^2^(Fo^2^)+(0.0937P)^2^+0.0000P] where P=(Fo^2^+2Fc^2^)/3'
_refine_ls_weighting_scheme calc
_refine_ls_wR_factor_gt 0.1525
_refine_ls_wR_factor_ref 0.1985
_reflns_number_gt 2862
_reflns_number_total 5308
_reflns_threshold_expression >2sigma(I)
_cod_data_source_file ja9104655_si_001.cif
_cod_data_source_block I
_cod_original_cell_volume 1519.83(10)
_cod_database_code 4101845

loop_
_symmetry_equiv_pos_site_id
_symmetry_equiv_pos_as_xyz
1 +X,+Y,+Z
2 -X,1/2+Y,-Z

loop_
_atom_site_label
_atom_site_type_symbol
_atom_site_fract_x
_atom_site_fract_y
_atom_site_fract_z
_atom_site_U_iso_or_equiv
_atom_site_adp_type
_atom_site_occupancy
_atom_site_symmetry_multiplicity
_atom_site_calc_flag
_atom_site_refinement_flags
_atom_site_disorder_assembly
_atom_site_disorder_group
S1 S 0.70098(8) -0.2159(2) -0.02698(5) 0.0629(3) Uani 1 1 d U . .
O1 O 1.0008(2) 0.0601(6) 0.09660(15) 0.0680(8) Uani 1 1 d . . .
O2 O 1.0902(2) 0.3928(8) 0.14808(16) 0.0757(10) Uani 1 1 d . . .
O3 O 1.2222(2) 0.0711(7) 0.23365(15) 0.0722(9) Uani 1 1 d . . .
O4 O 0.6400(2) -0.3219(6) 0.01020(14) 0.0690(8) Uani 1 1 d U . .
O5 O 0.7543(2) -0.3767(6) -0.05919(14) 0.0720(9) Uani 1 1 d U . .
N1 N 0.7864(2) -0.0466(7) 0.02360(16) 0.0570(8) Uani 1 1 d U . .
C1 C 0.8623(3) 0.0836(10) -0.0005(2) 0.0643(12) Uani 1 1 d . . .
H1A H 0.8298 0.1967 -0.0372 0.077 Uiso 1 1 calc R . .
H1B H 0.9053 -0.0382 -0.0147 0.077 Uiso 1 1 calc R . .
C2 C 0.9221(3) 0.2295(9) 0.0573(2) 0.0618(12) Uani 1 1 d . . .
H2 H 0.9514 0.3853 0.0443 0.074 Uiso 1 1 calc R . .
C3 C 0.8474(3) 0.2895(10) 0.0944(2) 0.0599(10) Uani 1 1 d . . .
C4 C 0.7567(3) 0.1209(9) 0.0694(2) 0.0625(12) Uani 1 1 d . . .
H4A H 0.7433 0.0241 0.1053 0.075 Uiso 1 1 calc R . .
H4B H 0.6960 0.2194 0.0469 0.075 Uiso 1 1 calc R . .
C5 C 1.0784(3) 0.1688(11) 0.1413(2) 0.0620(12) Uani 1 1 d . . .
C6 C 1.1489(3) -0.0286(10) 0.1792(2) 0.0741(14) Uani 1 1 d . . .
H6A H 1.1095 -0.1581 0.1940 0.089 Uiso 1 1 calc R . .
H6B H 1.1830 -0.1113 0.1502 0.089 Uiso 1 1 calc R . .
C7 C 1.1820(4) 0.1308(12) 0.2859(2) 0.0834(16) Uani 1 1 d . . .
H7A H 1.1641 -0.0256 0.3048 0.100 Uiso 1 1 calc R . .
H7B H 1.1201 0.2330 0.2694 0.100 Uiso 1 1 calc R . .
C8 C 1.2587(4) 0.2743(12) 0.3370(2) 0.0735(13) Uani 1 1 d . . .
C9 C 1.3018(4) 0.4832(13) 0.3201(3) 0.0965(18) Uani 1 1 d . . .
H9 H 1.2834 0.5351 0.2759 0.116 Uiso 1 1 calc R . .
C10 C 1.3723(5) 0.6211(15) 0.3667(4) 0.120(2) Uani 1 1 d . . .
H10 H 1.4011 0.7683 0.3547 0.144 Uiso 1 1 calc R . .
C11 C 1.4003(5) 0.542(2) 0.4312(4) 0.120(3) Uani 1 1 d . . .
H11 H 1.4509 0.6295 0.4633 0.144 Uiso 1 1 calc R . .
C12 C 1.3556(5) 0.3430(19) 0.4475(3) 0.117(3) Uani 1 1 d . . .
H12 H 1.3719 0.2945 0.4919 0.140 Uiso 1 1 calc R . .
C13 C 1.2859(4) 0.2050(12) 0.4010(3) 0.0943(18) Uani 1 1 d . . .
H13 H 1.2565 0.0601 0.4137 0.113 Uiso 1 1 calc R . .
C14 C 0.8574(3) 0.4702(10) 0.1378(2) 0.0675(12) Uani 1 1 d . . .
H14 H 0.9163 0.5712 0.1470 0.081 Uiso 1 1 calc R . .
C15 C 0.7822(3) 0.5274(10) 0.1736(2) 0.0744(14) Uani 1 1 d . . .
H15A H 0.7627 0.3689 0.1907 0.089 Uiso 1 1 calc R . .
H15B H 0.7210 0.6000 0.1427 0.089 Uiso 1 1 calc R . .
C16 C 0.8227(4) 0.7097(11) 0.2297(2) 0.0805(16) Uani 1 1 d . . .
H16A H 0.8468 0.8632 0.2129 0.097 Uiso 1 1 calc R . .
H16B H 0.7671 0.7593 0.2472 0.097 Uiso 1 1 calc R . .
C17 C 0.9079(4) 0.6026(11) 0.2845(2) 0.0828(15) Uani 1 1 d . . .
H17A H 0.9638 0.5560 0.2670 0.099 Uiso 1 1 calc R . .
H17B H 0.8841 0.4471 0.3004 0.099 Uiso 1 1 calc R . .
C18 C 0.9482(4) 0.7795(12) 0.3415(2) 0.0807(14) Uani 1 1 d . . .
H18A H 0.9696 0.9379 0.3254 0.097 Uiso 1 1 calc R . .
H18B H 0.8931 0.8205 0.3604 0.097 Uiso 1 1 calc R . .
C19 C 1.0362(4) 0.6730(11) 0.3947(2) 0.0805(15) Uani 1 1 d . . .
H19A H 1.0157 0.5097 0.4089 0.097 Uiso 1 1 calc R . .
H19B H 1.0923 0.6405 0.3762 0.097 Uiso 1 1 calc R . .
C20 C 1.0740(4) 0.8403(11) 0.4538(2) 0.0826(16) Uani 1 1 d . . .
H20A H 1.0201 0.8586 0.4749 0.099 Uiso 1 1 calc R . .
H20B H 1.0880 1.0092 0.4392 0.099 Uiso 1 1 calc R . .
C21 C 1.1681(4) 0.7448(13) 0.5036(3) 0.0880(16) Uani 1 1 d . . .
H21A H 1.1518 0.5857 0.5222 0.106 Uiso 1 1 calc R . .
H21B H 1.2194 0.7070 0.4814 0.106 Uiso 1 1 calc R . .
C22 C 1.2127(4) 0.9262(14) 0.5587(3) 0.1035(19) Uani 1 1 d . . .
H22A H 1.1645 0.9473 0.5842 0.124 Uiso 1 1 calc R . .
H22B H 1.2207 1.0918 0.5399 0.124 Uiso 1 1 calc R . .
C23 C 1.3144(5) 0.8468(14) 0.6050(3) 0.124(2) Uani 1 1 d . . .
H23A H 1.3052 0.6901 0.6274 0.148 Uiso 1 1 calc R . .
H23B H 1.3609 0.8094 0.5791 0.148 Uiso 1 1 calc R . .
C24 C 1.3618(6) 1.0400(18) 0.6551(3) 0.143(3) Uani 1 1 d . . .
H24A H 1.4264 0.9768 0.6829 0.171 Uiso 1 1 calc R . .
H24B H 1.3171 1.0751 0.6818 0.171 Uiso 1 1 calc R . .
H24C H 1.3729 1.1947 0.6335 0.171 Uiso 1 1 calc R . .
C25 C 0.6276(3) -0.0110(9) -0.0840(2) 0.0560(11) Uani 1 1 d . . .
C26 C 0.5455(3) 0.1094(10) -0.0721(2) 0.0687(13) Uani 1 1 d . . .
H26 H 0.5261 0.0662 -0.0347 0.082 Uiso 1 1 calc R . .
C27 C 0.4925(3) 0.2903(11) -0.1143(2) 0.0712(12) Uani 1 1 d . . .
H27 H 0.4366 0.3692 -0.1055 0.085 Uiso 1 1 calc R . .
C28 C 0.5186(3) 0.3604(9) -0.1695(2) 0.0704(14) Uani 1 1 d . . .
C29 C 0.5993(4) 0.2362(11) -0.1820(2) 0.0737(14) Uani 1 1 d . . .
H29 H 0.6176 0.2767 -0.2200 0.088 Uiso 1 1 calc R . .
C30 C 0.6535(3) 0.0541(10) -0.1396(2) 0.0663(12) Uani 1 1 d . . .
H30 H 0.7088 -0.0267 -0.1487 0.080 Uiso 1 1 calc R . .
C31 C 0.4622(4) 0.5621(11) -0.2148(3) 0.0863(15) Uani 1 1 d . . .
H31A H 0.4914 0.5832 -0.2507 0.104 Uiso 1 1 calc R . .
H31B H 0.4671 0.7208 -0.1909 0.104 Uiso 1 1 calc R . .
H31C H 0.3912 0.5138 -0.2322 0.104 Uiso 1 1 calc R . .

loop_
_atom_site_aniso_label
_atom_site_aniso_U_11
_atom_site_aniso_U_22
_atom_site_aniso_U_33
_atom_site_aniso_U_23
_atom_site_aniso_U_13
_atom_site_aniso_U_12
S1 0.0616(6) 0.0522(7) 0.0745(7) -0.0037(6) 0.0195(5) -0.0027(6)
O1 0.0557(16) 0.058(2) 0.083(2) -0.0015(17) 0.0105(15) 0.0023(16)
O2 0.073(2) 0.057(2) 0.093(2) -0.005(2) 0.0178(18) -0.0016(19)
O3 0.0607(17) 0.078(2) 0.075(2) -0.0070(19) 0.0166(16) -0.0017(17)
O4 0.0666(17) 0.058(2) 0.0816(19) 0.0026(15) 0.0210(13) -0.0135(13)
O5 0.0694(18) 0.060(2) 0.0830(19) -0.0133(14) 0.0173(13) 0.0090(15)
N1 0.0560(16) 0.0461(19) 0.0699(18) -0.0011(13) 0.0201(14) -0.0028(12)
C1 0.052(2) 0.066(3) 0.077(3) -0.009(3) 0.022(2) -0.004(2)
C2 0.050(2) 0.062(3) 0.070(3) 0.004(2) 0.013(2) 0.001(2)
C3 0.059(2) 0.051(3) 0.068(2) 0.003(3) 0.017(2) 0.002(2)
C4 0.064(3) 0.055(3) 0.069(3) -0.003(2) 0.022(2) -0.003(2)
C5 0.054(3) 0.053(3) 0.076(3) -0.001(2) 0.015(2) 0.002(2)
C6 0.069(3) 0.068(3) 0.078(3) -0.007(3) 0.011(3) 0.003(3)
C7 0.081(3) 0.089(4) 0.082(3) -0.004(3) 0.027(3) -0.006(3)
C8 0.072(3) 0.074(3) 0.072(3) 0.000(3) 0.017(2) 0.003(3)
C9 0.101(4) 0.090(5) 0.098(4) -0.003(4) 0.029(4) -0.014(4)
C10 0.124(6) 0.112(6) 0.129(6) -0.023(6) 0.046(5) -0.029(5)
C11 0.085(4) 0.148(8) 0.117(6) -0.042(6) 0.015(4) -0.010(5)
C12 0.098(5) 0.157(9) 0.088(4) -0.009(5) 0.014(4) 0.020(5)
C13 0.102(4) 0.098(5) 0.081(4) 0.007(3) 0.023(3) 0.001(4)
C14 0.066(3) 0.057(3) 0.081(3) -0.009(3) 0.023(2) -0.001(2)
C15 0.076(3) 0.070(4) 0.077(3) -0.013(3) 0.022(3) 0.004(3)
C16 0.084(3) 0.083(4) 0.076(3) -0.007(3) 0.027(3) 0.012(3)
C17 0.097(4) 0.080(4) 0.069(3) 0.003(3) 0.020(3) 0.019(3)
C18 0.092(3) 0.075(3) 0.072(3) -0.006(3) 0.020(3) 0.003(3)
C19 0.086(3) 0.078(4) 0.076(3) 0.000(3) 0.022(3) 0.009(3)
C20 0.081(3) 0.079(4) 0.083(3) -0.005(3) 0.016(3) 0.005(3)
C21 0.087(3) 0.087(4) 0.086(3) -0.002(3) 0.018(3) 0.006(3)
C22 0.097(4) 0.112(5) 0.092(4) -0.012(4) 0.012(3) 0.009(4)
C23 0.138(5) 0.096(6) 0.106(4) -0.001(4) -0.011(4) 0.012(5)
C24 0.142(6) 0.135(7) 0.122(5) -0.005(6) -0.005(5) -0.011(6)
C25 0.056(2) 0.050(3) 0.059(2) -0.004(2) 0.013(2) -0.003(2)
C26 0.060(3) 0.068(3) 0.078(3) -0.005(3) 0.020(2) -0.002(3)
C27 0.056(2) 0.071(3) 0.085(3) -0.003(3) 0.017(2) 0.006(3)
C28 0.062(3) 0.058(3) 0.082(3) 0.000(3) 0.009(2) -0.001(2)
C29 0.070(3) 0.080(4) 0.067(3) 0.006(3) 0.014(2) -0.001(3)
C30 0.061(3) 0.068(3) 0.070(3) 0.000(3) 0.020(2) -0.005(2)
C31 0.081(3) 0.072(4) 0.092(3) 0.009(3) 0.004(3) 0.008(3)

loop_
_atom_type_symbol
_atom_type_description
_atom_type_scat_dispersion_real
_atom_type_scat_dispersion_imag
_atom_type_scat_source
C C 0.0181 0.0091 'International Tables Vol C Tables 4.2.6.8 and 6.1.1.4'
H H 0.0000 0.0000 'International Tables Vol C Tables 4.2.6.8 and 6.1.1.4'
N N 0.0311 0.0180 'International Tables Vol C Tables 4.2.6.8 and 6.1.1.4'
O O 0.0492 0.0322 'International Tables Vol C Tables 4.2.6.8 and 6.1.1.4'
S S 0.3331 0.5567 'International Tables Vol C Tables 4.2.6.8 and 6.1.1.4'

loop_
_geom_angle_atom_site_label_1
_geom_angle_atom_site_label_2
_geom_angle_atom_site_label_3
_geom_angle
_geom_angle_site_symmetry_1
_geom_angle_site_symmetry_3
_geom_angle_publ_flag
O5 S1 O4 120.4(2) . . ?
O5 S1 N1 105.89(18) . . ?
O4 S1 N1 106.20(17) . . ?
O5 S1 C25 108.3(2) . . ?
O4 S1 C25 108.66(19) . . ?
N1 S1 C25 106.63(19) . . ?
C5 O1 C2 116.7(4) . . ?
C6 O3 C7 112.5(3) . . ?
C4 N1 C1 108.6(3) . . ?
C4 N1 S1 119.3(3) . . ?
C1 N1 S1 118.8(3) . . ?
N1 C1 C2 103.4(3) . . ?
N1 C1 H1A 111.1 . . ?
C2 C1 H1A 111.1 . . ?
N1 C1 H1B 111.1 . . ?
C2 C1 H1B 111.1 . . ?
H1A C1 H1B 109.0 . . ?
O1 C2 C1 107.2(4) . . ?
O1 C2 C3 109.5(3) . . ?
C1 C2 C3 104.3(3) . . ?
O1 C2 H2 111.8 . . ?
C1 C2 H2 111.8 . . ?
C3 C2 H2 111.8 . . ?
C14 C3 C4 126.1(4) . . ?
C14 C3 C2 125.4(4) . . ?
C4 C3 C2 108.4(4) . . ?
N1 C4 C3 103.2(3) . . ?
N1 C4 H4A 111.1 . . ?
C3 C4 H4A 111.1 . . ?
N1 C4 H4B 111.1 . . ?
C3 C4 H4B 111.1 . . ?
H4A C4 H4B 109.1 . . ?
O2 C5 O1 124.2(5) . . ?
O2 C5 C6 125.6(5) . . ?
O1 C5 C6 110.1(5) . . ?
O3 C6 C5 112.5(4) . . ?
O3 C6 H6A 109.1 . . ?
C5 C6 H6A 109.1 . . ?
O3 C6 H6B 109.1 . . ?
C5 C6 H6B 109.1 . . ?
H6A C6 H6B 107.8 . . ?
O3 C7 C8 109.3(4) . . ?
O3 C7 H7A 109.8 . . ?
C8 C7 H7A 109.8 . . ?
O3 C7 H7B 109.8 . . ?
C8 C7 H7B 109.8 . . ?
H7A C7 H7B 108.3 . . ?
C9 C8 C13 118.4(6) . . ?
C9 C8 C7 119.7(5) . . ?
C13 C8 C7 121.9(6) . . ?
C8 C9 C10 120.8(6) . . ?
C8 C9 H9 119.6 . . ?
C10 C9 H9 119.6 . . ?
C9 C10 C11 119.4(7) . . ?
C9 C10 H10 120.3 . . ?
C11 C10 H10 120.3 . . ?
C12 C11 C10 119.4(7) . . ?
C12 C11 H11 120.3 . . ?
C10 C11 H11 120.3 . . ?
C11 C12 C13 121.1(7) . . ?
C11 C12 H12 119.4 . . ?
C13 C12 H12 119.4 . . ?
C8 C13 C12 120.8(6) . . ?
C8 C13 H13 119.6 . . ?
C12 C13 H13 119.6 . . ?
C3 C14 C15 124.5(5) . . ?
C3 C14 H14 117.8 . . ?
C15 C14 H14 117.8 . . ?
C14 C15 C16 112.6(4) . . ?
C14 C15 H15A 109.1 . . ?
C16 C15 H15A 109.1 . . ?
C14 C15 H15B 109.1 . . ?
C16 C15 H15B 109.1 . . ?
H15A C15 H15B 107.8 . . ?
C17 C16 C15 113.5(4) . . ?
C17 C16 H16A 108.9 . . ?
C15 C16 H16A 108.9 . . ?
C17 C16 H16B 108.9 . . ?
C15 C16 H16B 108.9 . . ?
H16A C16 H16B 107.7 . . ?
C16 C17 C18 114.4(4) . . ?
C16 C17 H17A 108.7 . . ?
C18 C17 H17A 108.7 . . ?
C16 C17 H17B 108.7 . . ?
C18 C17 H17B 108.7 . . ?
H17A C17 H17B 107.6 . . ?
C19 C18 C17 113.7(4) . . ?
C19 C18 H18A 108.8 . . ?
C17 C18 H18A 108.8 . . ?
C19 C18 H18B 108.8 . . ?
C17 C18 H18B 108.8 . . ?
H18A C18 H18B 107.7 . . ?
C20 C19 C18 114.6(4) . . ?
C20 C19 H19A 108.6 . . ?
C18 C19 H19A 108.6 . . ?
C20 C19 H19B 108.6 . . ?
C18 C19 H19B 108.6 . . ?
H19A C19 H19B 107.6 . . ?
C19 C20 C21 114.3(5) . . ?
C19 C20 H20A 108.7 . . ?
C21 C20 H20A 108.7 . . ?
C19 C20 H20B 108.7 . . ?
C21 C20 H20B 108.7 . . ?
H20A C20 H20B 107.6 . . ?
C22 C21 C20 114.2(5) . . ?
C22 C21 H21A 108.7 . . ?
C20 C21 H21A 108.7 . . ?
C22 C21 H21B 108.7 . . ?
C20 C21 H21B 108.7 . . ?
H21A C21 H21B 107.6 . . ?
C21 C22 C23 114.9(5) . . ?
C21 C22 H22A 108.5 . . ?
C23 C22 H22A 108.5 . . ?
C21 C22 H22B 108.5 . . ?
C23 C22 H22B 108.5 . . ?
H22A C22 H22B 107.5 . . ?
C24 C23 C22 113.9(6) . . ?
C24 C23 H23A 108.8 . . ?
C22 C23 H23A 108.8 . . ?
C24 C23 H23B 108.8 . . ?
C22 C23 H23B 108.8 . . ?
H23A C23 H23B 107.7 . . ?
C23 C24 H24A 109.5 . . ?
C23 C24 H24B 109.5 . . ?
H24A C24 H24B 109.5 . . ?
C23 C24 H24C 109.5 . . ?
H24A C24 H24C 109.5 . . ?
H24B C24 H24C 109.5 . . ?
C30 C25 C26 118.4(4) . . ?
C30 C25 S1 121.2(3) . . ?
C26 C25 S1 120.2(3) . . ?
C27 C26 C25 120.5(5) . . ?
C27 C26 H26 119.7 . . ?
C25 C26 H26 119.7 . . ?
C26 C27 C28 121.7(5) . . ?
C26 C27 H27 119.2 . . ?
C28 C27 H27 119.2 . . ?
C27 C28 C29 117.6(5) . . ?
C27 C28 C31 121.7(5) . . ?
C29 C28 C31 120.6(5) . . ?
C30 C29 C28 121.1(5) . . ?
C30 C29 H29 119.5 . . ?
C28 C29 H29 119.5 . . ?
C29 C30 C25 120.6(4) . . ?
C29 C30 H30 119.7 . . ?
C25 C30 H30 119.7 . . ?
C28 C31 H31A 109.5 . . ?
C28 C31 H31B 109.5 . . ?
H31A C31 H31B 109.5 . . ?
C28 C31 H31C 109.5 . . ?
H31A C31 H31C 109.5 . . ?
H31B C31 H31C 109.5 . . ?

loop_
_geom_bond_atom_site_label_1
_geom_bond_atom_site_label_2
_geom_bond_distance
_geom_bond_site_symmetry_2
_geom_bond_publ_flag
S1 O5 1.437(3) . ?
S1 O4 1.440(3) . ?
S1 N1 1.626(3) . ?
S1 C25 1.731(4) . ?
O1 C5 1.347(6) . ?
O1 C2 1.476(5) . ?
O2 C5 1.206(5) . ?
O3 C6 1.410(5) . ?
O3 C7 1.431(5) . ?
N1 C4 1.475(5) . ?
N1 C1 1.477(5) . ?
C1 C2 1.492(6) . ?
C1 H1A 0.9900 . ?
C1 H1B 0.9900 . ?
C2 C3 1.518(6) . ?
C2 H2 1.0000 . ?
C3 C14 1.318(6) . ?
C3 C4 1.511(6) . ?
C4 H4A 0.9900 . ?
C4 H4B 0.9900 . ?
C5 C6 1.502(7) . ?
C6 H6A 0.9900 . ?
C6 H6B 0.9900 . ?
C7 C8 1.495(7) . ?
C7 H7A 0.9900 . ?
C7 H7B 0.9900 . ?
C8 C9 1.362(8) . ?
C8 C13 1.367(7) . ?
C9 C10 1.386(9) . ?
C9 H9 0.9500 . ?
C10 C11 1.391(10) . ?
C10 H10 0.9500 . ?
C11 C12 1.325(10) . ?
C11 H11 0.9500 . ?
C12 C13 1.380(9) . ?
C12 H12 0.9500 . ?
C13 H13 0.9500 . ?
C14 C15 1.501(6) . ?
C14 H14 0.9500 . ?
C15 C16 1.521(6) . ?
C15 H15A 0.9900 . ?
C15 H15B 0.9900 . ?
C16 C17 1.515(6) . ?
C16 H16A 0.9900 . ?
C16 H16B 0.9900 . ?
C17 C18 1.516(7) . ?
C17 H17A 0.9900 . ?
C17 H17B 0.9900 . ?
C18 C19 1.517(6) . ?
C18 H18A 0.9900 . ?
C18 H18B 0.9900 . ?
C19 C20 1.513(6) . ?
C19 H19A 0.9900 . ?
C19 H19B 0.9900 . ?
C20 C21 1.513(7) . ?
C20 H20A 0.9900 . ?
C20 H20B 0.9900 . ?
C21 C22 1.512(8) . ?
C21 H21A 0.9900 . ?
C21 H21B 0.9900 . ?
C22 C23 1.529(8) . ?
C22 H22A 0.9900 . ?
C22 H22B 0.9900 . ?
C23 C24 1.494(9) . ?
C23 H23A 0.9900 . ?
C23 H23B 0.9900 . ?
C24 H24A 0.9800 . ?
C24 H24B 0.9800 . ?
C24 H24C 0.9800 . ?
C25 C30 1.390(6) . ?
C25 C26 1.396(6) . ?
C26 C27 1.378(7) . ?
C26 H26 0.9500 . ?
C27 C28 1.390(6) . ?
C27 H27 0.9500 . ?
C28 C29 1.395(7) . ?
C28 C31 1.505(6) . ?
C29 C30 1.390(6) . ?
C29 H29 0.9500 . ?
C30 H30 0.9500 . ?
C31 H31A 0.9800 . ?
C31 H31B 0.9800 . ?
C31 H31C 0.9800 . ?

loop_
_geom_torsion_atom_site_label_1
_geom_torsion_atom_site_label_2
_geom_torsion_atom_site_label_3
_geom_torsion_atom_site_label_4
_geom_torsion
_geom_torsion_site_symmetry_1
_geom_torsion_site_symmetry_2
_geom_torsion_site_symmetry_3
_geom_torsion_site_symmetry_4
_geom_torsion_publ_flag
O5 S1 N1 C4 -173.7(3) . . . . ?
O4 S1 N1 C4 -44.6(3) . . . . ?
C25 S1 N1 C4 71.2(3) . . . . ?
O5 S1 N1 C1 49.8(3) . . . . ?
O4 S1 N1 C1 178.8(3) . . . . ?
C25 S1 N1 C1 -65.4(3) . . . . ?
C4 N1 C1 C2 35.8(4) . . . . ?
S1 N1 C1 C2 176.5(3) . . . . ?
C5 O1 C2 C1 163.3(3) . . . . ?
C5 O1 C2 C3 -84.0(5) . . . . ?
N1 C1 C2 O1 85.7(4) . . . . ?
N1 C1 C2 C3 -30.5(4) . . . . ?
O1 C2 C3 C14 85.6(5) . . . . ?
C1 C2 C3 C14 -159.9(5) . . . . ?
O1 C2 C3 C4 -98.7(4) . . . . ?
C1 C2 C3 C4 15.8(5) . . . . ?
C1 N1 C4 C3 -25.3(4) . . . . ?
S1 N1 C4 C3 -165.9(3) . . . . ?
C14 C3 C4 N1 -179.0(4) . . . . ?
C2 C3 C4 N1 5.3(4) . . . . ?
C2 O1 C5 O2 -4.8(7) . . . . ?
C2 O1 C5 C6 177.2(4) . . . . ?
C7 O3 C6 C5 75.1(5) . . . . ?
O2 C5 C6 O3 12.1(7) . . . . ?
O1 C5 C6 O3 -170.0(4) . . . . ?
C6 O3 C7 C8 -170.5(4) . . . . ?
O3 C7 C8 C9 52.7(7) . . . . ?
O3 C7 C8 C13 -128.7(5) . . . . ?
C13 C8 C9 C10 0.6(9) . . . . ?
C7 C8 C9 C10 179.2(6) . . . . ?
C8 C9 C10 C11 1.1(10) . . . . ?
C9 C10 C11 C12 -3.2(11) . . . . ?
C10 C11 C12 C13 3.6(11) . . . . ?
C9 C8 C13 C12 -0.2(8) . . . . ?
C7 C8 C13 C12 -178.8(5) . . . . ?
C11 C12 C13 C8 -2.0(10) . . . . ?
C4 C3 C14 C15 4.6(8) . . . . ?
C2 C3 C14 C15 179.5(4) . . . . ?
C3 C14 C15 C16 168.7(5) . . . . ?
C14 C15 C16 C17 -66.8(6) . . . . ?
C15 C16 C17 C18 -178.9(4) . . . . ?
C16 C17 C18 C19 -177.7(4) . . . . ?
C17 C18 C19 C20 -176.9(5) . . . . ?
C18 C19 C20 C21 -174.3(4) . . . . ?
C19 C20 C21 C22 173.2(5) . . . . ?
C20 C21 C22 C23 -172.9(5) . . . . ?
C21 C22 C23 C24 174.4(6) . . . . ?
O5 S1 C25 C30 -26.0(4) . . . . ?
O4 S1 C25 C30 -158.3(4) . . . . ?
N1 S1 C25 C30 87.6(4) . . . . ?
O5 S1 C25 C26 159.6(4) . . . . ?
O4 S1 C25 C26 27.2(4) . . . . ?
N1 S1 C25 C26 -86.9(4) . . . . ?
C30 C25 C26 C27 -0.7(7) . . . . ?
S1 C25 C26 C27 173.9(4) . . . . ?
C25 C26 C27 C28 -0.4(7) . . . . ?
C26 C27 C28 C29 1.7(7) . . . . ?
C26 C27 C28 C31 -178.6(4) . . . . ?
C27 C28 C29 C30 -1.9(7) . . . . ?
C31 C28 C29 C30 178.3(4) . . . . ?
C28 C29 C30 C25 0.8(7) . . . . ?
C26 C25 C30 C29 0.5(6) . . . . ?
S1 C25 C30 C29 -174.0(4) . . . . ?

loop_
_cod_related_entry_id
_cod_related_entry_database
_cod_related_entry_code
1 ChemSpider 30660081
